data_2010928
loop_
_publ_author_name
'  Jakob \/Osterberg Eriksen  '
'Alan Hazell  '
'  Astrid Jensen  '
'  Josua Jepsen  '
'  Rasmus Damgaard Poulsen'

_publ_section_title
;
 Bimetallic assemblies,
 [Ni(en)~2~]~3~[<i>M</i>(CN)~6~]~2~&#x00B7;3H~2~O (en =
 H~2~NCH~2~CH~2~NH~2~; <i>M</i> = Fe, Co)
;
_journal_issue 5
_journal_name_full 'Acta Crystallographica Section C'
_journal_page_first 551
_journal_page_last 553
_journal_paper_doi 10.1107/S0108270100001670
_journal_volume 56
_journal_year 2000
_chemical_formula_iupac '[{Ni(C2 H8 N2 )2 }3 {Fe (CN) 6 }2 ] , 3H2 O]'
_chemical_formula_moiety 'C24 H48 Fe2 N24 Ni3 , 3H2 O'
_chemical_formula_sum 'C24 H54 Fe2 N24 Ni3 O3'
_chemical_formula_weight 1014.72
_chemical_name_systematic ?
_space_group_IT_number 2
_symmetry_cell_setting triclinic
_symmetry_space_group_name_Hall '-P 1'
_symmetry_space_group_name_H-M 'P -1'
_atom_type_scat_source IntTabIV
_cell_angle_alpha 107.604(3)
_cell_angle_beta 101.474(2)
_cell_angle_gamma 106.528(2)
_cell_formula_units_Z 2
_cell_length_a 9.6424(9)
_cell_length_b 14.861(2)
_cell_length_c 17.021(2)
_cell_measurement_reflns_used 8192
_cell_measurement_temperature 120
_cell_measurement_theta_max 30.4
_cell_measurement_theta_min 2.3
_cell_volume 2117.6(4)
_computing_cell_refinement 'SAINT (Siemens, 1995)'
_computing_data_collection 'SMART (Siemens, 1995)'
_computing_data_reduction SAINT
_computing_molecular_graphics
;
      ORTEPIII (Burnett & Johnson, 1996) and KRYSTAL
;
_computing_publication_material KRYSTAL
_computing_structure_refinement 'modified ORFLS (1962) and KRYSTAL'
_computing_structure_solution
;
     SIR97 (Cascarano et al., 1996) and KRYSTAL (Hazell, 1995)'
;
_diffrn_ambient_temperature 120
_diffrn_measurement_device 'Siemens SMART CCD diffractometer'
_diffrn_measurement_method '\w rotation scans with narrow frames'
_diffrn_radiation_monochromator graphite
_diffrn_radiation_source 'x-ray tube'
_diffrn_radiation_type 'Mo K\a'
_diffrn_radiation_wavelength .71073
_diffrn_reflns_av_R_equivalents .017
_diffrn_reflns_limit_h_max 13
_diffrn_reflns_limit_h_min -9
_diffrn_reflns_limit_k_max 20
_diffrn_reflns_limit_k_min -20
_diffrn_reflns_limit_l_max 23
_diffrn_reflns_limit_l_min -23
_diffrn_reflns_number 19479
_diffrn_reflns_reduction_process 19479
_diffrn_reflns_theta_max 29.0
_diffrn_reflns_theta_min 2.3
_diffrn_standards_decay_% 0
_exptl_absorpt_coefficient_mu 2.037
_exptl_absorpt_correction_T_max .650
_exptl_absorpt_correction_T_min .505
_exptl_absorpt_correction_type multi-scan
_exptl_absorpt_process_details '(SADABS; Sheldrick, 1996)'
_exptl_crystal_colour black
_exptl_crystal_density_diffrn 1.591
_exptl_crystal_density_meas ?
_exptl_crystal_density_method 'not measured'
_exptl_crystal_description block
_exptl_crystal_F_000 1052.0
_exptl_crystal_size_max .40
_exptl_crystal_size_mid .20
_exptl_crystal_size_min .20
_refine_diff_density_max .52(7)
_refine_diff_density_min -.37(7)
_refine_ls_extinction_coef 19(4)
_refine_ls_extinction_method
;
B-C type 1 Lorentzian isotropic
Becker and Coppens (1974)
;
_refine_ls_goodness_of_fit_ref 1.139
_refine_ls_hydrogen_treatment constr
_refine_ls_matrix_type full
_refine_ls_number_constraints 0
_refine_ls_number_parameters 509
_refine_ls_number_reflns 7456
_refine_ls_number_restraints 0
_refine_ls_R_factor_gt .024
_refine_ls_shift/su_max .0015
_refine_ls_shift/su_mean .0001
_refine_ls_structure_factor_coef F
_refine_ls_weighting_details 'w = 1/{[\s~cs~(F^2^)+1.03F^2^]^1/2^-|F|}^2^'
_refine_ls_weighting_scheme calc
_refine_ls_wR_factor_ref .033
_reflns_number_gt 7683
_reflns_number_total 10994
_reflns_threshold_expression I>3\s(I)
_cod_data_source_file os1101.cif
_cod_data_source_block I
_cod_depositor_comments
;
The following automatic conversions were performed:

'_atom_site_thermal_displace_type' tag value 'Uij' was replaced with
'Uani' value 57 times.

Automatic conversion script
Id: cif_fix_values 1646 2011-03-28 12:23:43Z adriana 

The following automatic conversions were performed:

'_exptl_crystal_density_meas' value 'not measured' was changed to '?'
- the value is perceived as not measured.

Automatic conversion script
Id: cif_fix_values 3008 2015-01-20 13:52:24Z robertas 

The following automatic conversions were performed:

'_refine_ls_weighting_scheme' value '
1/{[\s~cs~(F^2^)+1.03F^2^]^1/2^-|F|}^2^' was changed to 'calc'. New
tag '_refine_ls_weighting_details' was created. The value of the new
tag was set to 'w = 1/{[\s~cs~(F^2^)+1.03F^2^]^1/2^-|F|}^2^'.

Automatic conversion script
Id: cif_fix_values 3143 2015-03-26 13:38:13Z robertas 
;
_cod_database_code 2010928

loop_
_symmetry_equiv_pos_as_xyz
+x,+y,+z
-x,-y,-z

loop_
_atom_site_aniso_label
_atom_site_aniso_U_11
_atom_site_aniso_U_22
_atom_site_aniso_U_33
_atom_site_aniso_U_12
_atom_site_aniso_U_13
_atom_site_aniso_U_23
Ni1 .01020(10) .00940(10) .01060(10) .00410(10) .00390(10) .00450(10)
Ni2 .01040(10) .00960(10) .01000(10) .00440(10) .00380(10) .00450(10)
Ni3 .0147(2) .0111(2) .0086(2) .00420(10) .00430(10) .00460(10)
Ni4 .0161(2) .0108(2) .0089(2) .00540(10) .00520(10) .00480(10)
Fe1 .0098(2) .00960(10) .00810(10) .00400(10) .00300(10) .00400(10)
Fe2 .0104(2) .00940(10) .00830(10) .00400(10) .00320(10) .00400(10)
N2 .0130(10) .0140(10) .0140(10) .0040(10) .0030(10) .0060(10)
N3 .0170(10) .0200(10) .0170(10) .0050(10) .0040(10) .0070(10)
N4 .0210(10) .0240(10) .0170(10) .0120(10) .0030(10) .0040(10)
N5 .0150(10) .0170(10) .0120(10) .0050(10) .0040(10) .0060(10)
N6 .0170(10) .0190(10) .0150(10) .0070(10) .0060(10) .0040(10)
N7 .0260(10) .0180(10) .0210(10) .0030(10) -.0020(10) .0060(10)
N8 .0230(10) .0220(10) .0210(10) .0130(10) .0080(10) .0080(10)
N9 .0230(10) .0150(10) .0130(10) .0080(10) .0060(10) .0050(10)
N10 .0140(10) .0190(10) .0160(10) .0060(10) .0050(10) .0040(10)
N11 .0140(10) .0150(10) .0170(10) .0060(10) .0070(10) .0080(10)
N1 .0150(10) .0150(10) .0160(10) .0070(10) .0070(10) .0070(10)
N12 .0140(10) .0130(10) .0150(10) .0050(10) .0040(10) .0060(10)
N13 .0130(10) .0120(10) .0150(10) .0050(10) .0040(10) .0050(10)
N14 .0120(10) .0140(10) .0150(10) .0040(10) .0040(10) .0060(10)
N15 .0150(10) .0140(10) .0120(10) .0070(10) .0030(10) .0050(10)
N16 .0170(10) .0130(10) .0130(10) .0050(10) .0050(10) .0040(10)
N17 .0150(10) .0130(10) .0160(10) .0060(10) .0060(10) .0060(10)
N18 .0130(10) .0150(10) .0130(10) .0050(10) .0040(10) .0060(10)
N19 .0140(10) .0130(10) .0110(10) .0060(10) .0040(10) .0040(10)
N20 .0170(10) .0120(10) .0120(10) .0060(10) .0040(10) .0040(10)
N21 .0210(10) .0130(10) .0160(10) .0060(10) .0050(10) .0040(10)
N22 .0160(10) .0140(10) .0130(10) .0050(10) .0040(10) .0060(10)
N23 .0200(10) .0170(10) .0190(10) .0060(10) .0080(10) .0070(10)
N24 .0220(10) .0150(10) .0130(10) .0080(10) .0060(10) .0060(10)
C1 .0090(10) .0140(10) .0110(10) .0020(10) .0020(10) .0050(10)
C2 .0100(10) .0130(10) .0110(10) .0040(10) .0010(10) .0030(10)
C3 .0180(10) .0130(10) .0120(10) .0080(10) .0070(10) .0070(10)
C4 .0140(10) .0160(10) .0130(10) .0060(10) .0030(10) .0060(10)
C5 .0100(10) .0130(10) .0130(10) .0040(10) .0020(10) .0040(10)
C6 .0150(10) .0150(10) .0120(10) .0080(10) .0060(10) .0070(10)
C7 .0190(10) .0160(10) .0160(10) .0080(10) .0060(10) .0100(10)
C8 .0170(10) .0140(10) .0130(10) .0050(10) .0030(10) .0060(10)
C9 .0140(10) .0110(10) .0120(10) .0040(10) .0040(10) .0020(10)
C10 .0140(10) .0150(10) .0120(10) .0080(10) .0070(10) .0070(10)
C11 .0120(10) .0150(10) .0120(10) .0030(10) .0040(10) .0070(10)
C12 .0110(10) .0120(10) .0100(10) .0050(10) .0010(10) .0030(10)
C13 .0160(10) .0140(10) .0200(10) .0060(10) .0090(10) .0100(10)
C14 .0160(10) .0170(10) .0150(10) .0070(10) .0070(10) .0100(10)
C15 .0190(10) .0200(10) .0170(10) .0110(10) .0050(10) .0100(10)
C16 .0170(10) .0210(10) .0150(10) .0060(10) .0000(10) .0060(10)
C17 .0170(10) .0150(10) .0210(10) .0070(10) .0090(10) .0110(10)
C18 .0140(10) .0190(10) .0160(10) .0060(10) .0070(10) .0100(10)
C19 .0180(10) .0170(10) .0150(10) .0100(10) .0040(10) .0060(10)
C20 .0180(10) .0200(10) .0140(10) .0090(10) -.0010(10) .0030(10)
C21 .0190(10) .0210(10) .0180(10) .0090(10) .0080(10) .0070(10)
C22 .0170(10) .0200(10) .0190(10) .0060(10) .0040(10) .0070(10)
C23 .0250(10) .0210(10) .0200(10) .0130(10) .0070(10) .0040(10)
C24 .0290(10) .0170(10) .0180(10) .0120(10) .0050(10) .0070(10)
O1 .0440(10) .0270(10) .0530(10) -.0050(10) .0240(10) -.0030(10)
O2 .0240(10) .0230(10) .0250(10) .0060(10) -.0010(10) .0070(10)
O3 .0370(10) .0180(10) .0550(10) .0090(10) .0260(10) .0070(10)

loop_
_atom_site_label
_atom_site_fract_x
_atom_site_fract_y
_atom_site_fract_z
_atom_site_U_iso_or_equiv
_atom_site_thermal_displace_type
_atom_site_type_symbol
Ni1 .23657(3) .67917(2) .37010(2) .0097(2) Uani Ni
Ni2 .23658(3) .18374(2) .37655(2) .0096(2) Uani Ni
Ni3 .50000 1.00000 .00000 .0113(2) Uani Ni
Ni4 .50000 .50000 .00000 .0114(2) Uani Ni
Fe1 .51533(3) .94423(2) .27531(2) .0089(2) Uani Fe
Fe2 .51459(3) .43636(2) .27145(2) .0091(2) Uani Fe
N1 .3703(2) .10120(10) .34130(10) .0150(10) Uani N
N2 .3977(2) .81460(10) .37700(10) .0140(10) Uani N
N3 .2006(2) .81340(10) .13720(10) .0190(10) Uani N
N4 .7101(2) .81900(10) .21730(10) .0210(10) Uani N
N5 .5747(2) 1.01020(10) .12680(10) .0150(10) Uani N
N6 .8111(2) 1.10390(10) .41630(10) .0170(10) Uani N
N7 .2279(2) .27590(10) .12280(10) .0240(10) Uani N
N8 .6880(2) .30000(10) .19830(10) .0210(10) Uani N
N9 .5548(2) .52110(10) .13050(10) .0170(10) Uani N
N10 .8103(2) .59910(10) .41100(10) .0170(10) Uani N
N11 .3689(2) .59370(10) .33580(10) .0150(10) Uani N
N12 .3986(2) .31760(10) .38110(10) .0140(10) Uani N
N13 .0857(2) .54320(10) .36800(10) .0130(10) Uani N
N14 .3191(2) .70940(10) .50410(10) .0140(10) Uani N
N15 .0855(2) .75580(10) .39020(10) .0140(10) Uani N
N16 .1253(2) .64570(10) .23900(10) .0150(10) Uani N
N17 .0877(2) .04680(10) .37460(10) .0140(10) Uani N
N18 .3199(2) .21350(10) .51060(10) .0130(10) Uani N
N19 .0875(2) .26100(10) .39790(10) .0130(10) Uani N
N20 .1215(2) .14890(10) .24540(10) .0140(10) Uani N
N21 .6080(2) .89930(10) -.04490(10) .0170(10) Uani N
N22 .7103(2) 1.11140(10) .02100(10) .0150(10) Uani N
N23 .2888(2) .51350(10) .00080(10) .0180(10) Uani N
N24 .5718(2) .65780(10) .03110(10) .0170(10) Uani N
C1 .4221(2) 1.04180(10) .31570(10) .0120(10) Uani C
C2 .4502(2) .86940(10) .34590(10) .0120(10) Uani C
C3 .3198(2) .85870(10) .18790(10) .0130(10) Uani C
C4 .6313(2) .86030(10) .23910(10) .0150(10) Uani C
C5 .5613(2) .99390(10) .18720(10) .0130(10) Uani C
C6 .7016(2) 1.04210(10) .36430(10) .0130(10) Uani C
C7 .3324(2) .33670(10) .17960(10) .0160(10) Uani C
C8 .6236(2) .34870(10) .22860(10) .0150(10) Uani C
C9 .5498(2) .49560(10) .18740(10) .0130(10) Uani C
C10 .6995(2) .53670(10) .35970(10) .0120(10) Uani C
C11 .4183(2) .53260(10) .31150(10) .0130(10) Uani C
C12 .4516(2) .36660(10) .34570(10) .0120(10) Uani C
C13 .1535(2) .53200(10) .44890(10) .0150(10) Uani C
C14 .2068(2) .63430(10) .52300(10) .0150(10) Uani C
C15 .0299(2) .7730(2) .31060(10) .0170(10) Uani C
C16 -.0090(2) .6751(2) .23350(10) .0190(10) Uani C
C17 .1581(2) .03510(10) .45440(10) .0160(10) Uani C
C18 .2098(2) .1370(2) .52920(10) .0150(10) Uani C
C19 .0359(2) .28120(10) .31950(10) .0160(10) Uani C
C20 -.0066(2) .1847(2) .24070(10) .0190(10) Uani C
C21 .7450(2) .9580(2) -.06100(10) .0190(10) Uani C
C22 .8211(2) 1.0603(2) .01380(10) .0200(10) Uani C
C23 .3232(3) .6220(2) .05230(10) .0220(10) Uani C
C24 .4357(3) .6860(2) .02200(10) .0210(10) Uani C
O1 .9345(2) .42720(10) .15220(10) .0490(10) Uani O
O2 .0379(2) .33660(10) .01880(10) .0260(10) Uani O
O3 -.0298(2) -.08360(10) .16530(10) .0370(10) Uani O
H1a 1.0000 .4129 .1826 .050 Uiso H
H1b .8651 .3833 .1630 .050 Uiso H
H2a -.0400 .2800 -.0200 .050 Uiso H
H2b .0800 .3000 .0400 .050 Uiso H
H3a -.1000 -.1200 .1800 .050 Uiso H
H3b .0160 -.1249 .1483 .050 Uiso H
HN13a -.0114 .5472 .3661 .016 Uiso H
HN13b .0754 .4871 .3188 .016 Uiso H
HN14a .4152 .7026 .5173 .016 Uiso H
HN14b .3292 .7763 .5377 .016 Uiso H
HN15a .0021 .7156 .4017 .017 Uiso H
HN15b .1371 .8190 .4379 .017 Uiso H
HN16a .1930 .6826 .2162 .018 Uiso H
HN16b .0939 .5750 .2065 .018 Uiso H
HN17a .0764 -.0089 .3249 .017 Uiso H
HN17b -.0092 .0506 .3740 .017 Uiso H
HN18a .3282 .2798 .5443 .016 Uiso H
HN18b .4170 .2080 .5237 .016 Uiso H
HN19a .1390 .3233 .4467 .015 Uiso H
HN19b .0026 .2203 .4079 .015 Uiso H
HN20a .0838 .0775 .2142 .017 Uiso H
HN20b .1901 .1816 .2206 .017 Uiso H
HN21a .6374 .8733 -.0024 .021 Uiso H
HN21b .5412 .8447 -.0971 .021 Uiso H
HN22a .7013 1.1405 -.0215 .017 Uiso H
HN22b .7426 1.1632 .0771 .017 Uiso H
HN23a .2263 .4945 -.0568 .022 Uiso H
HN23b .2385 .4717 .0269 .022 Uiso H
HN24a .6380 .6931 .0890 .020 Uiso H
HN24b .6237 .6750 -.0074 .020 Uiso H
H13a .0794 .4825 .4588 .018 Uiso H
H13b .2374 .5116 .4444 .018 Uiso H
H14a .2529 .6300 .5758 .018 Uiso H
H14b .1226 .6543 .5278 .018 Uiso H
H15a -.0583 .7894 .3111 .020 Uiso H
H15b .1068 .8269 .3073 .020 Uiso H
H16a -.0362 .6857 .1811 .022 Uiso H
H16b -.0917 .6228 .2345 .022 Uiso H
H17a .2430 .0161 .4491 .019 Uiso H
H17b .0858 -.0156 .4642 .019 Uiso H
H18a .1247 .1557 .5344 .018 Uiso H
H18b .2570 .1325 .5817 .018 Uiso H
H19a .1155 .3346 .3173 .020 Uiso H
H19b -.0503 .2999 .3205 .020 Uiso H
H20a -.0937 .1339 .2397 .022 Uiso H
H20b -.0284 .1983 .1895 .022 Uiso H
H21a .8132 .9228 -.0642 .023 Uiso H
H21b .7158 .9671 -.1139 .023 Uiso H
H22a .9061 1.1008 .0037 .024 Uiso H
H22b .8545 1.0509 .0661 .024 Uiso H
H23a .2324 .6361 .0436 .026 Uiso H
H23b .3659 .6367 .1121 .026 Uiso H
H24a .4643 .7558 .0565 .025 Uiso H
H24b .3909 .6739 -.0370 .025 Uiso H

loop_
_geom_angle_atom_site_label_1
_geom_angle_atom_site_label_2
_geom_angle_atom_site_label_3
_geom_angle_site_symmetry_1
_geom_angle_site_symmetry_3
_geom_angle
_geom_angle_publ_flag
C1 Fe1 C2 . . 93.67(8) no
C1 Fe1 C3 . . 87.13(8) no
C1 Fe1 C4 . . 173.17(8) no
C1 Fe1 C5 . . 92.74(8) no
C1 Fe1 C6 . . 86.53(8) no
C2 Fe1 C3 . . 86.78(8) no
C2 Fe1 C4 . . 90.34(8) no
C2 Fe1 C5 . . 169.15(8) no
C2 Fe1 C6 . . 95.44(8) no
C3 Fe1 C4 . . 98.63(8) no
C3 Fe1 C5 . . 84.80(8) no
C3 Fe1 C6 . . 173.40(8) no
C4 Fe1 C5 . . 84.17(8) no
C4 Fe1 C6 . . 87.59(8) no
C5 Fe1 C6 . . 93.68(8) no
C7 Fe2 C8 . . 87.82(8) no
C7 Fe2 C9 . . 85.41(8) no
C7 Fe2 C10 . . 177.85(9) no
C7 Fe2 C11 . . 94.54(8) no
C7 Fe2 C12 . . 87.22(8) no
C8 Fe2 C9 . . 88.52(8) no
C8 Fe2 C10 . . 91.26(8) no
C8 Fe2 C11 . . 174.87(8) no
C8 Fe2 C12 . . 93.18(8) no
C9 Fe2 C10 . . 92.63(8) no
C9 Fe2 C11 . . 87.12(8) no
C9 Fe2 C12 . . 172.38(8) no
C10 Fe2 C11 . . 86.22(8) no
C10 Fe2 C12 . . 94.76(8) no
C11 Fe2 C12 . . 91.49(8) no
Fe1 C1 N1 . 1_565 178.3(2) no
Fe1 C2 N2 . . 170.5(2) no
Fe1 C3 N3 . . 175.3(2) no
Fe1 C4 N4 . . 173.1(2) no
Fe1 C5 N5 . . 170.5(2) no
Fe1 C6 N6 . . 176.9(2) no
Fe2 C7 N7 . . 176.9(2) no
Fe2 C8 N8 . . 174.7(2) no
Fe2 C9 N9 . . 171.6(2) no
Fe2 C10 N10 . . 177.6(2) no
Fe2 C11 N11 . . 176.1(2) no
Fe2 C12 N12 . . 171.6(2) no
N2 Ni1 N11 . . 93.36(7) no
N2 Ni1 N13 . . 176.77(6) no
N2 Ni1 N14 . . 94.78(6) no
N2 Ni1 N15 . . 89.00(6) no
N2 Ni1 N16 . . 90.05(6) no
N11 Ni1 N13 . . 84.68(6) no
N11 Ni1 N14 . . 93.80(6) no
N11 Ni1 N15 . . 173.42(8) no
N11 Ni1 N16 . . 91.89(6) no
N13 Ni1 N14 . . 82.80(6) no
N13 Ni1 N15 . . 93.23(6) no
N13 Ni1 N16 . . 92.58(6) no
N14 Ni1 N15 . . 92.11(6) no
N14 Ni1 N16 . . 172.30(7) no
N15 Ni1 N16 . . 81.96(6) no
N1 Ni2 N12 . . 91.31(7) no
N1 Ni2 N17 . . 85.22(6) no
N1 Ni2 N18 . . 94.18(6) no
N1 Ni2 N19 . . 173.75(7) no
N1 Ni2 N20 . . 91.75(6) no
N12 Ni2 N17 . . 175.95(6) no
N12 Ni2 N18 . . 95.64(6) no
N12 Ni2 N19 . . 89.57(6) no
N12 Ni2 N20 . . 90.17(6) no
N17 Ni2 N18 . . 82.57(6) no
N17 Ni2 N19 . . 94.10(6) no
N17 Ni2 N20 . . 92.02(6) no
N18 Ni2 N19 . . 91.89(6) no
N18 Ni2 N20 . . 171.60(6) no
N19 Ni2 N20 . . 82.06(6) no
N5 Ni3 N5 . 2_675 180.00 no
N5 Ni3 N21 . . 92.50(7) no
N5 Ni3 N21 . 2_675 87.50(7) no
N5 Ni3 N21 2_675 . 87.50(7) no
N5 Ni3 N21 2_675 2_675 92.50(7) no
N5 Ni3 N22 2_675 . 90.47(6) no
N5 Ni3 N22 2_675 2_675 89.53(6) no
N5 Ni3 N22 . . 89.53(6) no
N5 Ni3 N22 . 2_675 90.47(6) no
N21 Ni3 N21 . 2_675 180.00 no
N21 Ni3 N22 . . 83.33(6) no
N21 Ni3 N22 . 2_675 96.67(6) no
N21 Ni3 N22 2_675 . 96.67(6) no
N21 Ni3 N22 2_675 2_675 83.33(6) no
N22 Ni3 N22 . 2_675 180.00 no
N9 Ni4 N9 . 2_665 180.00 no
N9 Ni4 N23 . . 90.92(7) no
N9 Ni4 N23 . 2_665 89.08(7) no
N9 Ni4 N24 . . 91.65(6) no
N9 Ni4 N24 . 2_665 88.35(6) no
N9 Ni4 N23 2_665 . 89.08(7) no
N9 Ni4 N23 2_665 2_665 90.92(7) no
N9 Ni4 N24 2_665 . 88.35(6) no
N9 Ni4 N24 2_665 2_665 91.65(6) no
N23 Ni4 N23 . 2_665 180.00 no
N23 Ni4 N24 . . 82.77(7) no
N23 Ni4 N24 . 2_665 97.23(7) no
N23 Ni4 N24 2_665 . 97.23(7) no
N23 Ni4 N24 2_665 2_665 82.77(7) no
N24 Ni4 N24 . 2_665 180.00 no
Ni1 N2 C2 . . 152.0(2) no
Ni1 N11 C11 . . 168.1(2) no
Ni2 N1 C1 . 1_545 168.6(2) no
Ni2 N12 C12 . . 149.7(2) no
Ni3 N5 C5 . . 155.0(2) no
Ni4 N9 C9 . . 154.4(2) no
Ni1 N13 C13 . . 106.50(10) no
Ni1 N14 C14 . . 107.20(10) no
Ni1 N15 C15 . . 108.20(10) no
Ni1 N16 C16 . . 109.10(10) no
Ni2 N17 C17 . . 106.40(10) no
Ni2 N18 C18 . . 107.30(10) no
Ni2 N19 C19 . . 107.80(10) no
Ni2 N20 C20 . . 109.40(10) no
Ni3 N21 C21 . . 107.10(10) no
Ni3 N22 C22 . . 107.10(10) no
Ni4 N23 C23 . . 106.20(10) no
Ni4 N24 C24 . . 108.40(10) no
N13 C13 C14 . . 107.8(2) no
N14 C14 C13 . . 108.2(2) no
N15 C15 C16 . . 107.5(2) no
N16 C16 C15 . . 108.9(2) no
N17 C17 C18 . . 107.4(2) no
N18 C18 C17 . . 108.1(2) no
N19 C19 C20 . . 108.1(2) no
N20 C20 C19 . . 109.5(2) no
N21 C21 C22 . . 107.8(2) no
N22 C22 C21 . . 109.1(2) no
N23 C23 C24 . . 108.1(2) no
N24 C24 C23 . . 108.6(2) no
HN13a N13 HN13b . . 109.5 no
C13 N13 HN13a . . 110.2 no
C13 N13 HN13b . . 110.2 no
HN14a N14 HN14b . . 109.5 no
C14 N14 HN14b . . 110.1 no
C14 N14 HN14a . . 110.0 no
HN15a N15 HN15b . . 109.5 no
C15 N15 HN15a . . 109.8 no
C15 N15 HN15b . . 109.8 no
HN16a N16 HN16b . . 109.5 no
C16 N16 HN16b . . 109.6 no
C16 N16 HN16a . . 109.6 no
HN17a N17 HN17b . . 109.4 no
C17 N17 HN17a . . 110.3 no
C17 N17 HN17b . . 110.2 no
HN18a N18 HN18b . . 109.5 no
C18 N18 HN18a . . 110.0 no
C18 N18 HN18b . . 110.0 no
HN19a N19 HN19b . . 109.5 no
C19 N19 HN19b . . 109.9 no
C19 N19 HN19a . . 109.9 no
HN20a N20 HN20b . . 109.5 no
C20 N20 HN20a . . 109.5 no
C20 N20 HN20b . . 109.5 no
HN21a N21 HN21b . . 109.5 no
C21 N21 HN21b . . 110.1 no
C21 N21 HN21a . . 110.1 no
HN22a N22 HN22b . . 109.5 no
C22 N22 HN22a . . 110.1 no
C22 N22 HN22b . . 110.1 no
HN23a N23 HN23b . . 109.5 no
C23 N23 HN23a . . 110.3 no
C23 N23 HN23b . . 110.3 no
HN24a N24 HN24b . . 109.5 no
C24 N24 HN24a . . 109.7 no
C24 N24 HN24b . . 109.7 no
H13a C13 H13b . . 109.4 no
N13 C13 H13a . . 109.9 no
C14 C13 H13a . . 109.9 no
N13 C13 H13b . . 109.9 no
C14 C13 H13b . . 109.9 no
H14a C14 H14b . . 109.5 no
N14 C14 H14b . . 109.8 no
C13 C14 H14b . . 109.8 no
N14 C14 H14a . . 109.8 no
C13 C14 H14a . . 109.8 no
H15a C15 H15b . . 109.5 no
N15 C15 H15a . . 109.9 no
C16 C15 H15a . . 109.9 no
N15 C15 H15b . . 110.0 no
C16 C15 H15b . . 110.0 no
H16a C16 H16b . . 109.5 no
N16 C16 H16b . . 109.6 no
C15 C16 H16b . . 109.6 no
N16 C16 H16a . . 109.6 no
C15 C16 H16a . . 109.6 no
H17a C17 H17b . . 109.4 no
N17 C17 H17a . . 110.0 no
C18 C17 H17a . . 110.0 no
N17 C17 H17b . . 110.0 no
C18 C17 H17b . . 110.0 no
H18a C18 H18b . . 109.5 no
N18 C18 H18a . . 109.8 no
C17 C18 H18a . . 109.8 no
N18 C18 H18b . . 109.8 no
C17 C18 H18b . . 109.8 no
H19a C19 H19b . . 109.5 no
N19 C19 H19a . . 109.8 no
C20 C19 H19a . . 109.8 no
N19 C19 H19b . . 109.8 no
C20 C19 H19b . . 109.8 no
H20a C20 H20b . . 109.5 no
N20 C20 H20a . . 109.5 no
C19 C20 H20a . . 109.5 no
N20 C20 H20b . . 109.4 no
C19 C20 H20b . . 109.4 no
H21a C21 H21b . . 109.4 no
N21 C21 H21b . . 109.9 no
C22 C21 H21b . . 109.9 no
N21 C21 H21a . . 109.9 no
C22 C21 H21a . . 109.9 no
H22a C22 H22b . . 109.5 no
N22 C22 H22b . . 109.6 no
C21 C22 H22b . . 109.6 no
N22 C22 H22a . . 109.6 no
C21 C22 H22a . . 109.6 no
H23a C23 H23b . . 109.5 no
N23 C23 H23a . . 109.8 no
C24 C23 H23a . . 109.8 no
N23 C23 H23b . . 109.8 no
C24 C23 H23b . . 109.8 no
H24a C24 H24b . . 109.5 no
N24 C24 H24a . . 109.7 no
C23 C24 H24a . . 109.7 no
N24 C24 H24b . . 109.7 no
C23 C24 H24b . . 109.7 no
H1a O1 H1b . . 86.4 no
H2a O2 H2b . . 91.1 no
H3a O3 H3b . . 101.6 no

loop_
_geom_bond_atom_site_label_1
_geom_bond_atom_site_label_2
_geom_bond_site_symmetry_1
_geom_bond_site_symmetry_2
_geom_bond_distance
_geom_bond_publ_flag
Fe1 C1 . . 1.941(2) yes
Fe1 C2 . . 1.946(2) yes
Fe1 C3 . . 1.939(2) yes
Fe1 C4 . . 1.947(2) yes
Fe1 C5 . . 1.934(2) yes
Fe1 C6 . . 1.933(2) yes
Fe2 C7 . . 1.937(2) yes
Fe2 C8 . . 1.960(2) yes
Fe2 C9 . . 1.929(2) yes
Fe2 C10 . . 1.930(2) yes
Fe2 C11 . . 1.947(2) yes
Fe2 C12 . . 1.945(2) yes
Ni1 N2 . . 2.117(2) yes
Ni1 N11 . . 2.086(2) yes
Ni1 N13 . . 2.113(2) yes
Ni1 N14 . . 2.120(2) yes
Ni1 N15 . . 2.107(2) yes
Ni1 N16 . . 2.110(2) yes
Ni2 N1 . . 2.071(2) yes
Ni2 N12 . . 2.119(2) yes
Ni2 N17 . . 2.117(2) yes
Ni2 N18 . . 2.122(2) yes
Ni2 N19 . . 2.100(2) yes
Ni2 N20 . . 2.115(2) yes
Ni3 N5 . . 2.079(2) yes
Ni3 N5 . 2_675 2.079(2) no
Ni3 N21 . . 2.103(2) yes
Ni3 N21 . 2_675 2.103(2) no
Ni3 N22 . . 2.104(2) yes
Ni3 N22 . 2_675 2.104(2) no
Ni4 N9 . . 2.081(2) yes
Ni4 N9 . 2_665 2.081(2) no
Ni4 N23 . . 2.105(2) yes
Ni4 N23 . 2_665 2.105(2) no
Ni4 N24 . . 2.107(2) yes
Ni4 N24 . 2_665 2.107(2) no
N1 C1 . 1_545 1.150(3) no
N2 C2 . . 1.155(2) no
N3 C3 . . 1.154(3) no
N4 C4 . . 1.153(3) no
N5 C5 . . 1.147(2) no
N6 C6 . . 1.152(3) no
N7 C7 . . 1.155(3) no
N8 C8 . . 1.153(3) no
N9 C9 . . 1.146(2) no
N10 C10 . . 1.157(3) no
N11 C11 . . 1.149(3) no
N12 C12 . . 1.154(2) no
N13 C13 . . 1.481(2) no
N14 C14 . . 1.479(2) no
N15 C15 . . 1.478(2) no
N16 C16 . . 1.475(3) no
N17 C17 . . 1.476(3) no
N18 C18 . . 1.479(2) no
N19 C19 . . 1.477(2) no
N20 C20 . . 1.476(3) no
N21 C21 . . 1.488(3) no
N22 C22 . . 1.480(3) no
N23 C23 . . 1.485(3) no
N24 C24 . . 1.480(3) no
C13 C14 . . 1.519(3) no
C15 C16 . . 1.523(3) no
C17 C18 . . 1.522(3) no
C19 C20 . . 1.518(3) no
C21 C22 . . 1.514(3) no
C23 C24 . . 1.509(3) no
N13 HN13a . . .950 no
N13 HN13b . . .950 no
N14 HN14b . . .950 no
N14 HN14a . . .950 no
N15 HN15a . . .950 no
N15 HN15b . . .950 no
N16 HN16b . . .950 no
N16 HN16a . . .950 no
N17 HN17a . . .950 no
N17 HN17b . . .950 no
N18 HN18a . . .950 no
N18 HN18b . . .950 no
N19 HN19b . . .950 no
N19 HN19a . . .950 no
N20 HN20a . . .950 no
N20 HN20b . . .950 no
N21 HN21b . . .950 no
N21 HN21a . . .950 no
N22 HN22a . . .950 no
N22 HN22b . . .950 no
N23 HN23a . . .950 no
N23 HN23b . . .950 no
N24 HN24a . . .950 no
N24 HN24b . . .950 no
C13 H13a . . .950 no
C13 H13b . . .950 no
C14 H14b . . .950 no
C14 H14a . . .950 no
C15 H15a . . .950 no
C15 H15b . . .950 no
C16 H16b . . .950 no
C16 H16a . . .950 no
C17 H17a . . .950 no
C17 H17b . . .950 no
C18 H18a . . .950 no
C18 H18b . . .950 no
C19 H19a . . .950 no
C19 H19b . . .950 no
C20 H20a . . .950 no
C20 H20b . . .950 no
C21 H21b . . .950 no
C21 H21a . . .950 no
C22 H22b . . .950 no
C22 H22a . . .950 no
C23 H23a . . .950 no
C23 H23b . . .950 no
C24 H24a . . .950 no
C24 H24b . . .950 no
O1 H1a . . .851 no
O1 H1b . . .884 no
O2 H2b . . .881 no
O2 H2a . . .902 no
O3 H3b . . .868 no
O3 H3a . . .869 no
